data_7129448
loop_
_publ_author_name
'Yu, Bao'
'selkti, mohamed'
'Ardisson, Janick'
'Lannou, Marie-Isabelle'
'Sorin, Geoffroy'

_publ_section_title
;
 Silver oxide(I) promoted Conia-ene/radical cyclization for a
 straightforward access to furan derivatives
;
_journal_name_full 'Chemical Communications'
_journal_paper_doi 10.1039/D1CC06379K
_journal_year 2022
_chemical_formula_sum 'C14 H15 N O'
_chemical_formula_weight 213.27
_space_group_IT_number 2
_space_group_name_Hall '-P 1'
_space_group_name_H-M_alt 'P -1'
_symmetry_cell_setting Triclinic'
_symmetry_space_group_name_H-M 'P -1'
_atom_sites_solution_hydrogens geom
_atom_sites_solution_primary direct
_atom_sites_solution_secondary difmap
_audit_creation_method SHELXL-97
_audit_update_record
;
2021-09-30 deposited with the CCDC.	2021-12-20 downloaded from the CCDC.
;
_cell_angle_alpha 96.339(4)
_cell_angle_beta 93.280(4)
_cell_angle_gamma 102.199(4)
_cell_formula_units_Z 2
_cell_length_a 6.4404(4)
_cell_length_b 9.0870(6)
_cell_length_c 9.8469(7)
_cell_measurement_reflns_used 1782
_cell_measurement_temperature 100(2)
_cell_measurement_theta_max 63.49
_cell_measurement_theta_min 4.53
_cell_volume 557.90(7)
_computing_cell_refinement 'Bruker SAINT'
_computing_data_collection 'Bruker APEX3'
_computing_data_reduction 'Bruker SAINT'
_computing_structure_solution 'SHELXS-97 (Sheldrick 2008)'
_diffrn_ambient_temperature 100(2)
_diffrn_measured_fraction_theta_full 0.995
_diffrn_measured_fraction_theta_max 0.995
_diffrn_measurement_device_type 'Bruker VENTURE PHOTON100 CMOS'
_diffrn_measurement_method '\f and \w scans'
_diffrn_radiation_monochromator graphite
_diffrn_radiation_source 'fine-focus sealed tube'
_diffrn_radiation_type CuK\a
_diffrn_radiation_wavelength 1.54178
_diffrn_reflns_av_R_equivalents 0.0371
_diffrn_reflns_av_sigmaI/netI 0.0254
_diffrn_reflns_limit_h_max 7
_diffrn_reflns_limit_h_min -7
_diffrn_reflns_limit_k_max 10
_diffrn_reflns_limit_k_min -10
_diffrn_reflns_limit_l_max 11
_diffrn_reflns_limit_l_min -11
_diffrn_reflns_number 11546
_diffrn_reflns_theta_full 63.59
_diffrn_reflns_theta_max 63.59
_diffrn_reflns_theta_min 4.53
_exptl_absorpt_coefficient_mu 0.600
_exptl_absorpt_correction_T_max 0.7524
_exptl_absorpt_correction_T_min 0.6606
_exptl_absorpt_correction_type multi-scan
_exptl_crystal_colour colourless
_exptl_crystal_density_diffrn 1.270
_exptl_crystal_density_method 'not measured'
_exptl_crystal_description plate
_exptl_crystal_F_000 228
_exptl_crystal_size_max 0.190
_exptl_crystal_size_mid 0.060
_exptl_crystal_size_min 0.030
_refine_diff_density_max 0.180
_refine_diff_density_min -0.292
_refine_diff_density_rms 0.052
_refine_ls_extinction_method none
_refine_ls_goodness_of_fit_ref 1.062
_refine_ls_hydrogen_treatment mixed
_refine_ls_matrix_type full
_refine_ls_number_parameters 146
_refine_ls_number_reflns 1839
_refine_ls_number_restraints 0
_refine_ls_restrained_S_all 1.062
_refine_ls_R_factor_all 0.0421
_refine_ls_R_factor_gt 0.0387
_refine_ls_shift/su_max 0.000
_refine_ls_shift/su_mean 0.000
_refine_ls_structure_factor_coef Fsqd
_refine_ls_weighting_details 'calc w=1/[\s^2^(Fo^2^)+(0.0455P)^2^+0.3007P] where P=(Fo^2^+2Fc^2^)/3'
_refine_ls_weighting_scheme calc
_refine_ls_wR_factor_gt 0.0954
_refine_ls_wR_factor_ref 0.0977
_reflns_number_gt 1685
_reflns_number_total 1839
_reflns_threshold_expression >2\s(I)
_cod_data_source_file d1cc06379k2.cif
_cod_data_source_block by660_bis
_cod_original_cell_volume 557.90(6)
_cod_original_sg_symbol_H-M P-1
_cod_database_code 7129448

loop_
_symmetry_equiv_pos_as_xyz
'x, y, z'
'-x, -y, -z'

loop_
_atom_site_label
_atom_site_type_symbol
_atom_site_fract_x
_atom_site_fract_y
_atom_site_fract_z
_atom_site_U_iso_or_equiv
_atom_site_adp_type
_atom_site_occupancy
_atom_site_symmetry_multiplicity
_atom_site_calc_flag
_atom_site_refinement_flags
_atom_site_disorder_assembly
_atom_site_disorder_group
C1 C 0.3813(2) 0.78438(16) 0.75970(14) 0.0159(3) Uani 1 1 d . . .
H1 H 0.5119 0.7617 0.7413 0.019 Uiso 1 1 calc R . .
C2 C 0.3752(2) 0.92791(16) 0.82219(14) 0.0176(3) Uani 1 1 d . . .
H2 H 0.5012 1.0002 0.8463 0.021 Uiso 1 1 calc R . .
C3 C 0.1814(2) 0.96359(16) 0.84875(15) 0.0207(3) Uani 1 1 d . . .
H3 H 0.1767 1.0599 0.8899 0.025 Uiso 1 1 calc R . .
C4 C -0.0049(2) 0.85494(17) 0.81366(15) 0.0212(3) Uani 1 1 d . . .
H4 H -0.1352 0.8787 0.8310 0.025 Uiso 1 1 calc R . .
C5 C 0.0005(2) 0.71057(16) 0.75267(14) 0.0178(3) Uani 1 1 d . . .
H5 H -0.1258 0.6380 0.7307 0.021 Uiso 1 1 calc R . .
C6 C 0.1945(2) 0.67402(15) 0.72422(13) 0.0144(3) Uani 1 1 d . . .
C7 C 0.1995(2) 0.51814(16) 0.65398(15) 0.0167(3) Uani 1 1 d . . .
H7A H 0.0840 0.4441 0.6829 0.020 Uiso 1 1 calc R . .
H7B H 0.1755 0.5170 0.5557 0.020 Uiso 1 1 calc R . .
C8 C 0.4164(2) 0.33242(15) 0.59833(14) 0.0161(3) Uani 1 1 d . . .
H8A H 0.4598 0.3523 0.5082 0.019 Uiso 1 1 calc R . .
H8B H 0.2828 0.2576 0.5885 0.019 Uiso 1 1 calc R . .
C9 C 0.5854(2) 0.28258(15) 0.68076(14) 0.0147(3) Uani 1 1 d . . .
C10 C 0.6010(2) 0.35411(15) 0.81813(14) 0.0155(3) Uani 1 1 d . . .
C11 C 0.4431(2) 0.45374(16) 0.82934(14) 0.0168(3) Uani 1 1 d . . .
H11A H 0.3149 0.4044 0.8676 0.020 Uiso 1 1 calc R . .
H11B H 0.5037 0.5500 0.8847 0.020 Uiso 1 1 calc R . .
C12 C 0.7530(2) 0.30553(16) 0.88894(15) 0.0180(3) Uani 1 1 d . . .
H12 H 0.7964 0.3345 0.9815 0.022 Uiso 1 1 calc R . .
C13 C 0.7276(2) 0.19253(15) 0.67374(14) 0.0157(3) Uani 1 1 d . . .
C14 C 0.7879(2) 0.08553(16) 0.56609(15) 0.0206(3) Uani 1 1 d . . .
H14A H 0.9392 0.1116 0.5600 0.031 Uiso 1 1 calc R . .
H14B H 0.7159 0.0917 0.4795 0.031 Uiso 1 1 calc R . .
H14C H 0.7477 -0.0160 0.5891 0.031 Uiso 1 1 calc R . .
N1 N 0.40006(18) 0.47372(13) 0.68390(11) 0.0146(3) Uani 1 1 d . . .
O1 O 0.83421(15) 0.20570(11) 0.80215(10) 0.0180(3) Uani 1 1 d . . .

loop_
_atom_site_aniso_label
_atom_site_aniso_U_11
_atom_site_aniso_U_22
_atom_site_aniso_U_33
_atom_site_aniso_U_23
_atom_site_aniso_U_13
_atom_site_aniso_U_12
C1 0.0157(7) 0.0178(7) 0.0157(7) 0.0052(6) 0.0020(5) 0.0054(6)
C2 0.0193(7) 0.0153(7) 0.0172(7) 0.0043(6) -0.0004(6) 0.0009(6)
C3 0.0282(8) 0.0146(7) 0.0203(8) 0.0007(6) -0.0001(6) 0.0080(6)
C4 0.0183(8) 0.0244(8) 0.0239(8) 0.0026(6) 0.0012(6) 0.0119(6)
C5 0.0145(7) 0.0194(7) 0.0191(7) 0.0036(6) -0.0014(6) 0.0032(6)
C6 0.0167(7) 0.0149(7) 0.0130(7) 0.0049(5) 0.0001(5) 0.0053(6)
C7 0.0145(7) 0.0162(7) 0.0189(7) 0.0010(6) -0.0019(5) 0.0036(6)
C8 0.0170(7) 0.0147(7) 0.0166(7) -0.0001(5) 0.0005(6) 0.0048(6)
C9 0.0163(7) 0.0113(7) 0.0160(7) 0.0031(5) 0.0020(5) 0.0012(5)
C10 0.0190(7) 0.0122(7) 0.0157(7) 0.0030(5) 0.0028(6) 0.0030(6)
C11 0.0199(8) 0.0165(7) 0.0149(7) 0.0023(6) 0.0011(6) 0.0062(6)
C12 0.0222(8) 0.0156(7) 0.0169(7) 0.0013(6) 0.0015(6) 0.0062(6)
C13 0.0166(7) 0.0125(7) 0.0177(7) 0.0037(5) 0.0018(5) 0.0018(5)
C14 0.0210(8) 0.0177(7) 0.0242(8) 0.0009(6) 0.0026(6) 0.0071(6)
N1 0.0166(6) 0.0144(6) 0.0137(6) 0.0005(5) -0.0013(5) 0.0067(5)
O1 0.0191(5) 0.0167(5) 0.0197(5) 0.0036(4) 0.0004(4) 0.0072(4)

loop_
_atom_type_symbol
_atom_type_description
_atom_type_scat_dispersion_real
_atom_type_scat_dispersion_imag
_atom_type_scat_source
C C 0.0192 0.0096 'International Tables Vol C Tables 4.2.6.8 and 6.1.1.4'
H H 0.0000 0.0000 'International Tables Vol C Tables 4.2.6.8 and 6.1.1.4'
N N 0.0330 0.0189 'International Tables Vol C Tables 4.2.6.8 and 6.1.1.4'
O O 0.0517 0.0336 'International Tables Vol C Tables 4.2.6.8 and 6.1.1.4'

loop_
_geom_angle_atom_site_label_1
_geom_angle_atom_site_label_2
_geom_angle_atom_site_label_3
_geom_angle
_geom_angle_site_symmetry_1
_geom_angle_site_symmetry_3
_geom_angle_publ_flag
C2 C1 C6 120.84(13) . . ?
C2 C1 H1 119.6 . . ?
C6 C1 H1 119.6 . . ?
C3 C2 C1 120.09(13) . . ?
C3 C2 H2 120.0 . . ?
C1 C2 H2 120.0 . . ?
C4 C3 C2 119.48(13) . . ?
C4 C3 H3 120.3 . . ?
C2 C3 H3 120.3 . . ?
C3 C4 C5 120.68(14) . . ?
C3 C4 H4 119.7 . . ?
C5 C4 H4 119.7 . . ?
C4 C5 C6 120.28(13) . . ?
C4 C5 H5 119.9 . . ?
C6 C5 H5 119.9 . . ?
C1 C6 C5 118.61(13) . . ?
C1 C6 C7 121.18(12) . . ?
C5 C6 C7 120.19(12) . . ?
N1 C7 C6 113.09(11) . . ?
N1 C7 H7A 109.0 . . ?
C6 C7 H7A 109.0 . . ?
N1 C7 H7B 109.0 . . ?
C6 C7 H7B 109.0 . . ?
H7A C7 H7B 107.8 . . ?
N1 C8 C9 101.40(11) . . ?
N1 C8 H8A 111.5 . . ?
C9 C8 H8A 111.5 . . ?
N1 C8 H8B 111.5 . . ?
C9 C8 H8B 111.5 . . ?
H8A C8 H8B 109.3 . . ?
C13 C9 C10 107.72(13) . . ?
C13 C9 C8 143.25(13) . . ?
C10 C9 C8 109.02(12) . . ?
C12 C10 C9 107.17(13) . . ?
C12 C10 C11 143.92(13) . . ?
C9 C10 C11 108.91(12) . . ?
N1 C11 C10 101.42(10) . . ?
N1 C11 H11A 111.5 . . ?
C10 C11 H11A 111.5 . . ?
N1 C11 H11B 111.5 . . ?
C10 C11 H11B 111.5 . . ?
H11A C11 H11B 109.3 . . ?
C10 C12 O1 109.09(12) . . ?
C10 C12 H12 125.5 . . ?
O1 C12 H12 125.5 . . ?
C9 C13 O1 108.41(12) . . ?
C9 C13 C14 135.71(14) . . ?
O1 C13 C14 115.85(12) . . ?
C13 C14 H14A 109.5 . . ?
C13 C14 H14B 109.5 . . ?
H14A C14 H14B 109.5 . . ?
C13 C14 H14C 109.5 . . ?
H14A C14 H14C 109.5 . . ?
H14B C14 H14C 109.5 . . ?
C7 N1 C11 114.24(11) . . ?
C7 N1 C8 112.61(10) . . ?
C11 N1 C8 107.88(10) . . ?
C12 O1 C13 107.59(11) . . ?

loop_
_geom_bond_atom_site_label_1
_geom_bond_atom_site_label_2
_geom_bond_distance
_geom_bond_site_symmetry_2
_geom_bond_publ_flag
C1 C2 1.389(2) . ?
C1 C6 1.393(2) . ?
C1 H1 0.9300 . ?
C2 C3 1.386(2) . ?
C2 H2 0.9300 . ?
C3 C4 1.382(2) . ?
C3 H3 0.9300 . ?
C4 C5 1.389(2) . ?
C4 H4 0.9300 . ?
C5 C6 1.394(2) . ?
C5 H5 0.9300 . ?
C6 C7 1.5138(19) . ?
C7 N1 1.4567(18) . ?
C7 H7A 0.9700 . ?
C7 H7B 0.9700 . ?
C8 N1 1.4827(17) . ?
C8 C9 1.4957(19) . ?
C8 H8A 0.9700 . ?
C8 H8B 0.9700 . ?
C9 C13 1.350(2) . ?
C9 C10 1.423(2) . ?
C10 C12 1.346(2) . ?
C10 C11 1.499(2) . ?
C11 N1 1.4813(17) . ?
C11 H11A 0.9700 . ?
C11 H11B 0.9700 . ?
C12 O1 1.3810(17) . ?
C12 H12 0.9300 . ?
C13 O1 1.3846(17) . ?
C13 C14 1.483(2) . ?
C14 H14A 0.9600 . ?
C14 H14B 0.9600 . ?
C14 H14C 0.9600 . ?
